data_4312794
loop_
_publ_author_name
'Andrey Yu. Kovalevsky'
'Milan Gembicky'
'Irina V. Novozhilova'
'Philip Coppens'

_publ_section_title
;
 Solid-State Structure Dependence of the Molecular Distortion and
 Spectroscopic Properties of the Cu(I)
 Bis(2,9-dimethyl-1,10-phenanthroline) Ion
;
_journal_name_full 'Inorganic Chemistry'
_journal_page_first 8794
_journal_page_last 8802
_journal_paper_doi 10.1021/ic0348805
_journal_volume 42
_journal_year 2003
_chemical_formula_sum 'C28 H24 B Cu F4 N4'
_chemical_formula_weight 566.86
_chemical_melting_point ?
_chemical_name_common '[Cu(I)(dmp)2]BF4'
_chemical_name_systematic
;
bis-(2,9-dimethyl-1,10-phenanthroline)copper(I) tetrafluoroborate
;
_space_group_IT_number 19
_symmetry_cell_setting orthorhombic
_symmetry_space_group_name_Hall 'P 2ac 2ab'
_symmetry_space_group_name_H-M 'P 21 21 21'
_atom_sites_solution_hydrogens difmap
_atom_sites_solution_primary direct
_atom_sites_solution_secondary difmap
_audit_creation_method SHELXL-97
_cell_angle_alpha 90.00
_cell_angle_beta 90.00
_cell_angle_gamma 90.00
_cell_formula_units_Z 4
_cell_length_a 11.7315(2)
_cell_length_b 12.0990(2)
_cell_length_c 18.0211(2)
_cell_measurement_reflns_used 687
_cell_measurement_temperature 90(1)
_cell_measurement_theta_max 29.68
_cell_measurement_theta_min 2.26
_cell_volume 2557.90(7)
_computing_cell_refinement 'Bruker SMART'
_computing_data_collection 'Bruker SMART'
_computing_data_reduction 'Bruker SAINT'
_computing_molecular_graphics 'Bruker SHELXTL'
_computing_publication_material 'Bruker SHELXTL'
_computing_structure_refinement 'SHELXL-97 (Sheldrick, 1997)'
_computing_structure_solution 'SHELXS-97 (Sheldrick, 1990)'
_diffrn_ambient_temperature 90(1)
_diffrn_measured_fraction_theta_full 0.998
_diffrn_measured_fraction_theta_max 0.998
_diffrn_measurement_device_type 'CCD area detector'
_diffrn_measurement_method 'phi and omega scans'
_diffrn_radiation_monochromator graphite
_diffrn_radiation_source 'rotating anode'
_diffrn_radiation_type MoK\a
_diffrn_radiation_wavelength 0.71073
_diffrn_reflns_av_R_equivalents 0.0409
_diffrn_reflns_av_sigmaI/netI 0.0310
_diffrn_reflns_limit_h_max 16
_diffrn_reflns_limit_h_min -16
_diffrn_reflns_limit_k_max 17
_diffrn_reflns_limit_k_min -17
_diffrn_reflns_limit_l_max 25
_diffrn_reflns_limit_l_min -25
_diffrn_reflns_number 45136
_diffrn_reflns_theta_full 30.01
_diffrn_reflns_theta_max 30.01
_diffrn_reflns_theta_min 2.03
_exptl_absorpt_coefficient_mu 0.908
_exptl_absorpt_correction_T_max 0.8758
_exptl_absorpt_correction_T_min 0.8392
_exptl_absorpt_correction_type 'empirical SADABS 2.05'
_exptl_crystal_colour red
_exptl_crystal_density_diffrn 1.472
_exptl_crystal_density_meas 0
_exptl_crystal_density_method 'not measured'
_exptl_crystal_description cube
_exptl_crystal_F_000 1160
_exptl_crystal_size_max 0.20
_exptl_crystal_size_mid 0.20
_exptl_crystal_size_min 0.15
_refine_diff_density_max 0.291
_refine_diff_density_min -0.604
_refine_diff_density_rms 0.079
_refine_ls_abs_structure_details 'Flack H D (1983), Acta Cryst. A39, 876-881'
_refine_ls_abs_structure_Flack 0.011(7)
_refine_ls_extinction_method none
_refine_ls_goodness_of_fit_ref 1.111
_refine_ls_hydrogen_treatment 'riding model and ideal CH3 groups'
_refine_ls_matrix_type full
_refine_ls_number_parameters 347
_refine_ls_number_reflns 7462
_refine_ls_number_restraints 0
_refine_ls_restrained_S_all 1.111
_refine_ls_R_factor_all 0.0328
_refine_ls_R_factor_gt 0.0269
_refine_ls_shift/su_max 0.001
_refine_ls_shift/su_mean <0.001
_refine_ls_structure_factor_coef Fsqd
_refine_ls_weighting_details 'calc w=1/[\s^2^(Fo^2^)+(0.0330P)^2^+0.4007P] where P=(Fo^2^+2Fc^2^)/3'
_refine_ls_weighting_scheme calc
_refine_ls_wR_factor_gt 0.0666
_refine_ls_wR_factor_ref 0.0701
_reflns_number_gt 6898
_reflns_number_total 7462
_reflns_threshold_expression >2sigma(I)
_cod_data_source_file ic0348805si20031028_114907_01.cif
_cod_data_source_block bf4
_cod_depositor_comments
;
The following automatic conversions were performed:
'_symmetry_cell_setting' value 'Orthorhombic' changed to 'orthorhombic'
according to '/home/adriana/struct/CIF-dictionaries/cif_core.dic'
dictionary named 'cif_core.dic' version 2.4.1 from 2010-06-29.

Automatic conversion script
Id: cif_fix_enum 1555 2011-01-17 13:19:09Z saulius 

The following automatic conversions were performed:

'_chemical_melting_point' value 'not measured' was changed to '?' -
the value is undefined or not given.

Automatic conversion script
Id: cif_fix_values 1569 2011-02-09 13:29:24Z adriana 
;
_cod_database_code 4312794

loop_
_symmetry_equiv_pos_as_xyz
'x, y, z'
'-x+1/2, -y, z+1/2'
'-x, y+1/2, -z+1/2'
'x+1/2, -y+1/2, -z'

loop_
_atom_site_label
_atom_site_type_symbol
_atom_site_fract_x
_atom_site_fract_y
_atom_site_fract_z
_atom_site_U_iso_or_equiv
_atom_site_adp_type
_atom_site_occupancy
_atom_site_symmetry_multiplicity
_atom_site_calc_flag
_atom_site_refinement_flags
_atom_site_disorder_assembly
_atom_site_disorder_group
Cu1 Cu -0.006997(15) 0.338504(14) -0.146179(9) 0.01564(5) Uani 1 1 d . . .
B1 B 0.02728(15) -0.19459(16) 0.13789(9) 0.0206(3) Uani 1 1 d . . .
F1 F 0.10622(10) -0.22584(12) 0.08448(6) 0.0388(3) Uani 1 1 d . . .
F2 F 0.07276(9) -0.11226(9) 0.18284(6) 0.0291(2) Uani 1 1 d . . .
F3 F -0.07012(9) -0.15313(10) 0.10243(5) 0.0282(2) Uani 1 1 d . . .
F4 F -0.00470(11) -0.28471(8) 0.18062(5) 0.0319(2) Uani 1 1 d . . .
N1 N -0.07877(11) 0.43143(11) -0.06613(7) 0.0151(2) Uani 1 1 d . . .
N2 N 0.01866(11) 0.23213(10) -0.06126(7) 0.0160(2) Uani 1 1 d . . .
N3 N -0.05739(11) 0.30860(10) -0.25010(7) 0.0169(2) Uani 1 1 d . . .
N4 N 0.13742(11) 0.39401(10) -0.19767(7) 0.0153(2) Uani 1 1 d . . .
C1 C -0.12627(13) 0.53145(13) -0.07099(9) 0.0172(3) Uani 1 1 d . . .
C2 C -0.15552(14) 0.59175(13) -0.00682(9) 0.0219(3) Uani 1 1 d . . .
H2A H -0.1880 0.6634 -0.0114 0.026 Uiso 1 1 calc R . .
C3 C -0.13726(14) 0.54741(14) 0.06217(9) 0.0219(3) Uani 1 1 d . . .
H3A H -0.1549 0.5889 0.1054 0.026 Uiso 1 1 calc R . .
C4 C -0.09233(13) 0.44012(14) 0.06853(9) 0.0198(3) Uani 1 1 d . . .
C5 C -0.07525(14) 0.38386(15) 0.13791(9) 0.0232(3) Uani 1 1 d . . .
H5A H -0.0956 0.4198 0.1829 0.028 Uiso 1 1 calc R . .
C6 C -0.03075(13) 0.28081(15) 0.14040(9) 0.0236(3) Uani 1 1 d . . .
H6A H -0.0218 0.2448 0.1869 0.028 Uiso 1 1 calc R . .
C7 C 0.00315(14) 0.22528(12) 0.07354(8) 0.0197(3) Uani 1 1 d . . .
C8 C 0.05326(14) 0.11877(14) 0.07171(10) 0.0236(3) Uani 1 1 d . . .
H8A H 0.0653 0.0791 0.1165 0.028 Uiso 1 1 calc R . .
C9 C 0.08417(14) 0.07337(14) 0.00530(10) 0.0236(3) Uani 1 1 d . . .
H9A H 0.1173 0.0018 0.0039 0.028 Uiso 1 1 calc R . .
C10 C 0.06703(13) 0.13245(12) -0.06130(9) 0.0192(3) Uani 1 1 d . . .
C11 C -0.06319(12) 0.38610(12) 0.00233(8) 0.0154(3) Uani 1 1 d . . .
C12 C -0.01276(13) 0.27751(11) 0.00478(8) 0.0160(3) Uani 1 1 d . . .
C13 C -0.14597(14) 0.57637(13) -0.14750(10) 0.0219(3) Uani 1 1 d . . .
H13A H -0.1848 0.5206 -0.1778 0.033 Uiso 1 1 calc R . .
H13B H -0.0726 0.5950 -0.1703 0.033 Uiso 1 1 calc R . .
H13C H -0.1934 0.6429 -0.1444 0.033 Uiso 1 1 calc R . .
C14 C 0.10227(15) 0.08841(14) -0.13549(10) 0.0241(3) Uani 1 1 d . . .
H14A H 0.0346 0.0776 -0.1665 0.036 Uiso 1 1 calc R . .
H14B H 0.1415 0.0176 -0.1289 0.036 Uiso 1 1 calc R . .
H14C H 0.1538 0.1412 -0.1595 0.036 Uiso 1 1 calc R . .
C15 C -0.15544(15) 0.26572(14) -0.27410(10) 0.0225(3) Uani 1 1 d . . .
C16 C -0.17462(15) 0.24685(14) -0.35036(11) 0.0276(4) Uani 1 1 d . . .
H16A H -0.2438 0.2137 -0.3662 0.033 Uiso 1 1 calc R . .
C17 C -0.09411(17) 0.27607(15) -0.40137(10) 0.0288(4) Uani 1 1 d . . .
H17A H -0.1074 0.2639 -0.4527 0.035 Uiso 1 1 calc R . .
C18 C 0.00886(16) 0.32448(12) -0.37753(8) 0.0225(3) Uani 1 1 d . . .
C19 C 0.09694(18) 0.36045(15) -0.42665(9) 0.0275(4) Uani 1 1 d . . .
H19A H 0.0858 0.3550 -0.4787 0.033 Uiso 1 1 calc R . .
C20 C 0.19486(17) 0.40177(15) -0.40049(10) 0.0275(4) Uani 1 1 d . . .
H20A H 0.2526 0.4236 -0.4344 0.033 Uiso 1 1 calc R . .
C21 C 0.21465(15) 0.41388(14) -0.32205(9) 0.0216(3) Uani 1 1 d . . .
C22 C 0.31609(15) 0.45493(15) -0.29100(10) 0.0253(4) Uani 1 1 d . . .
H22A H 0.3780 0.4752 -0.3222 0.030 Uiso 1 1 calc R . .
C23 C 0.32517(15) 0.46549(15) -0.21582(10) 0.0243(3) Uani 1 1 d . . .
H23A H 0.3934 0.4937 -0.1946 0.029 Uiso 1 1 calc R . .
C24 C 0.23363(14) 0.43461(13) -0.16947(9) 0.0193(3) Uani 1 1 d . . .
C25 C 0.02361(12) 0.33752(13) -0.30040(8) 0.0166(3) Uani 1 1 d . . .
C26 C 0.12815(14) 0.38314(13) -0.27256(8) 0.0165(3) Uani 1 1 d . . .
C27 C -0.24340(15) 0.23996(17) -0.21686(11) 0.0306(4) Uani 1 1 d . . .
H27A H -0.2531 0.3038 -0.1840 0.046 Uiso 1 1 calc R . .
H27B H -0.2189 0.1759 -0.1877 0.046 Uiso 1 1 calc R . .
H27C H -0.3160 0.2233 -0.2413 0.046 Uiso 1 1 calc R . .
C28 C 0.24033(15) 0.44546(15) -0.08674(9) 0.0247(3) Uani 1 1 d . . .
H28A H 0.1727 0.4846 -0.0685 0.037 Uiso 1 1 calc R . .
H28B H 0.3089 0.4872 -0.0733 0.037 Uiso 1 1 calc R . .
H28C H 0.2437 0.3718 -0.0643 0.037 Uiso 1 1 calc R . .

loop_
_atom_site_aniso_label
_atom_site_aniso_U_11
_atom_site_aniso_U_22
_atom_site_aniso_U_33
_atom_site_aniso_U_23
_atom_site_aniso_U_13
_atom_site_aniso_U_12
Cu1 0.01805(8) 0.01740(8) 0.01146(7) -0.00021(6) 0.00046(7) -0.00095(7)
B1 0.0199(8) 0.0293(8) 0.0126(7) 0.0007(6) 0.0005(6) 0.0040(6)
F1 0.0314(6) 0.0634(8) 0.0217(5) -0.0091(5) 0.0085(4) 0.0103(6)
F2 0.0292(5) 0.0352(6) 0.0229(5) -0.0037(4) -0.0020(4) -0.0049(5)
F3 0.0274(5) 0.0380(6) 0.0193(5) 0.0038(5) -0.0047(4) 0.0075(5)
F4 0.0478(7) 0.0266(5) 0.0214(5) 0.0049(4) -0.0028(5) 0.0013(6)
N1 0.0133(5) 0.0171(6) 0.0150(6) 0.0012(5) -0.0002(4) -0.0009(4)
N2 0.0159(6) 0.0151(5) 0.0170(5) 0.0008(4) -0.0005(5) -0.0013(5)
N3 0.0189(6) 0.0159(6) 0.0159(6) -0.0021(5) -0.0029(5) 0.0012(5)
N4 0.0159(6) 0.0156(6) 0.0143(6) 0.0000(5) -0.0010(5) 0.0003(4)
C1 0.0154(7) 0.0164(7) 0.0197(7) 0.0001(6) 0.0015(5) -0.0020(5)
C2 0.0225(7) 0.0179(7) 0.0253(8) -0.0034(6) 0.0044(6) 0.0001(6)
C3 0.0231(8) 0.0222(7) 0.0204(7) -0.0061(6) 0.0047(6) -0.0014(6)
C4 0.0186(7) 0.0253(8) 0.0155(7) -0.0027(6) 0.0020(6) -0.0030(6)
C5 0.0218(7) 0.0355(9) 0.0121(7) -0.0028(6) 0.0009(6) -0.0029(6)
C6 0.0219(7) 0.0345(9) 0.0145(7) 0.0051(6) -0.0022(6) -0.0040(6)
C7 0.0163(6) 0.0251(7) 0.0177(6) 0.0046(5) -0.0030(6) -0.0019(6)
C8 0.0217(7) 0.0261(8) 0.0230(8) 0.0100(6) -0.0049(6) -0.0010(6)
C9 0.0215(7) 0.0186(7) 0.0307(9) 0.0063(7) -0.0040(6) 0.0008(6)
C10 0.0168(7) 0.0171(7) 0.0236(7) 0.0011(6) -0.0019(6) -0.0013(5)
C11 0.0138(6) 0.0177(7) 0.0148(7) 0.0015(5) -0.0006(5) -0.0015(5)
C12 0.0141(6) 0.0184(6) 0.0155(6) 0.0016(5) 0.0001(5) -0.0027(6)
C13 0.0254(7) 0.0187(7) 0.0216(7) 0.0029(6) -0.0018(7) 0.0021(6)
C14 0.0281(8) 0.0183(7) 0.0258(8) -0.0027(6) 0.0007(7) 0.0034(6)
C15 0.0224(8) 0.0188(7) 0.0264(8) -0.0042(6) -0.0082(6) 0.0019(6)
C16 0.0316(9) 0.0230(8) 0.0282(8) -0.0064(7) -0.0147(8) 0.0034(6)
C17 0.0410(10) 0.0260(9) 0.0193(8) -0.0062(7) -0.0140(7) 0.0118(8)
C18 0.0336(8) 0.0203(7) 0.0137(6) -0.0024(5) -0.0052(6) 0.0095(7)
C19 0.0440(10) 0.0262(9) 0.0122(7) 0.0008(6) 0.0028(7) 0.0137(7)
C20 0.0392(10) 0.0265(9) 0.0168(8) 0.0053(6) 0.0108(7) 0.0102(7)
C21 0.0256(8) 0.0193(7) 0.0198(7) 0.0046(6) 0.0069(6) 0.0057(6)
C22 0.0216(8) 0.0240(8) 0.0301(9) 0.0058(7) 0.0084(7) 0.0017(6)
C23 0.0187(8) 0.0237(8) 0.0307(9) 0.0030(7) 0.0003(6) -0.0012(6)
C24 0.0180(7) 0.0190(7) 0.0207(7) 0.0010(6) -0.0022(6) -0.0006(6)
C25 0.0219(7) 0.0150(6) 0.0129(6) -0.0025(5) -0.0024(5) 0.0050(6)
C26 0.0206(7) 0.0149(6) 0.0139(6) 0.0012(5) 0.0008(5) 0.0034(6)
C27 0.0223(9) 0.0332(9) 0.0362(10) -0.0032(8) -0.0037(7) -0.0086(7)
C28 0.0228(8) 0.0310(9) 0.0204(8) -0.0026(7) -0.0045(6) -0.0057(7)

loop_
_atom_type_symbol
_atom_type_description
_atom_type_scat_dispersion_real
_atom_type_scat_dispersion_imag
_atom_type_scat_source
C C 0.0033 0.0016 'International Tables Vol C Tables 4.2.6.8 and 6.1.1.4'
H H 0.0000 0.0000 'International Tables Vol C Tables 4.2.6.8 and 6.1.1.4'
B B 0.0013 0.0007 'International Tables Vol C Tables 4.2.6.8 and 6.1.1.4'
N N 0.0061 0.0033 'International Tables Vol C Tables 4.2.6.8 and 6.1.1.4'
F F 0.0171 0.0103 'International Tables Vol C Tables 4.2.6.8 and 6.1.1.4'
Cu Cu 0.3201 1.2651 'International Tables Vol C Tables 4.2.6.8 and 6.1.1.4'

loop_
_geom_angle_atom_site_label_1
_geom_angle_atom_site_label_2
_geom_angle_atom_site_label_3
_geom_angle
_geom_angle_site_symmetry_1
_geom_angle_site_symmetry_3
_geom_angle_publ_flag
N3 Cu1 N1 130.49(5) . . ?
N3 Cu1 N2 129.68(5) . . ?
N1 Cu1 N2 82.85(5) . . ?
N3 Cu1 N4 83.06(5) . . ?
N1 Cu1 N4 119.22(5) . . ?
N2 Cu1 N4 115.41(5) . . ?
F4 B1 F1 110.57(15) . . ?
F4 B1 F2 110.09(13) . . ?
F1 B1 F2 110.06(14) . . ?
F4 B1 F3 108.30(14) . . ?
F1 B1 F3 108.98(13) . . ?
F2 B1 F3 108.78(14) . . ?
C1 N1 C11 118.69(14) . . ?
C1 N1 Cu1 129.32(11) . . ?
C11 N1 Cu1 111.59(10) . . ?
C10 N2 C12 118.73(13) . . ?
C10 N2 Cu1 129.71(11) . . ?
C12 N2 Cu1 111.38(9) . . ?
C15 N3 C25 119.14(14) . . ?
C15 N3 Cu1 129.03(12) . . ?
C25 N3 Cu1 111.83(10) . . ?
C24 N4 C26 118.81(13) . . ?
C24 N4 Cu1 130.55(11) . . ?
C26 N4 Cu1 110.62(10) . . ?
N1 C1 C2 121.13(15) . . ?
N1 C1 C13 116.93(14) . . ?
C2 C1 C13 121.94(14) . . ?
C3 C2 C1 120.22(15) . . ?
C2 C3 C4 119.61(15) . . ?
C11 C4 C3 116.89(15) . . ?
C11 C4 C5 119.02(15) . . ?
C3 C4 C5 124.09(15) . . ?
C6 C5 C4 121.28(15) . . ?
C5 C6 C7 120.69(15) . . ?
C12 C7 C8 116.38(14) . . ?
C12 C7 C6 119.56(14) . . ?
C8 C7 C6 124.06(14) . . ?
C9 C8 C7 119.76(15) . . ?
C8 C9 C10 120.24(15) . . ?
N2 C10 C9 121.23(15) . . ?
N2 C10 C14 116.11(14) . . ?
C9 C10 C14 122.66(14) . . ?
N1 C11 C4 123.37(14) . . ?
N1 C11 C12 116.72(13) . . ?
C4 C11 C12 119.91(14) . . ?
N2 C12 C7 123.65(13) . . ?
N2 C12 C11 116.86(12) . . ?
C7 C12 C11 119.47(13) . . ?
N3 C15 C16 121.07(17) . . ?
N3 C15 C27 116.97(15) . . ?
C16 C15 C27 121.95(16) . . ?
C17 C16 C15 120.25(16) . . ?
C16 C17 C18 119.70(15) . . ?
C25 C18 C17 116.89(16) . . ?
C25 C18 C19 119.22(16) . . ?
C17 C18 C19 123.88(15) . . ?
C20 C19 C18 121.08(15) . . ?
C19 C20 C21 121.47(17) . . ?
C26 C21 C22 116.97(15) . . ?
C26 C21 C20 118.75(17) . . ?
C22 C21 C20 124.28(16) . . ?
C23 C22 C21 119.62(16) . . ?
C22 C23 C24 120.23(16) . . ?
N4 C24 C23 121.12(15) . . ?
N4 C24 C28 117.16(14) . . ?
C23 C24 C28 121.72(15) . . ?
N3 C25 C18 122.89(14) . . ?
N3 C25 C26 117.60(13) . . ?
C18 C25 C26 119.52(14) . . ?
N4 C26 C21 123.23(15) . . ?
N4 C26 C25 116.89(13) . . ?
C21 C26 C25 119.89(14) . . ?

loop_
_geom_bond_atom_site_label_1
_geom_bond_atom_site_label_2
_geom_bond_distance
_geom_bond_site_symmetry_2
_geom_bond_publ_flag
Cu1 N3 1.9970(13) . ?
Cu1 N1 2.0134(13) . ?
Cu1 N2 2.0221(12) . ?
Cu1 N4 2.0450(13) . ?
B1 F4 1.387(2) . ?
B1 F1 1.388(2) . ?
B1 F2 1.390(2) . ?
B1 F3 1.4020(19) . ?
N1 C1 1.335(2) . ?
N1 C11 1.3625(19) . ?
N2 C10 1.3328(19) . ?
N2 C12 1.3616(18) . ?
N3 C15 1.334(2) . ?
N3 C25 1.359(2) . ?
N4 C24 1.332(2) . ?
N4 C26 1.3604(19) . ?
C1 C2 1.410(2) . ?
C1 C13 1.500(2) . ?
C2 C3 1.371(2) . ?
C3 C4 1.406(2) . ?
C4 C11 1.403(2) . ?
C4 C5 1.437(2) . ?
C5 C6 1.353(3) . ?
C6 C7 1.436(2) . ?
C7 C12 1.4033(19) . ?
C7 C8 1.417(2) . ?
C8 C9 1.366(3) . ?
C9 C10 1.411(2) . ?
C10 C14 1.497(2) . ?
C11 C12 1.442(2) . ?
C15 C16 1.411(2) . ?
C15 C27 1.492(3) . ?
C16 C17 1.365(3) . ?
C17 C18 1.410(3) . ?
C18 C25 1.4095(19) . ?
C18 C19 1.429(3) . ?
C19 C20 1.339(3) . ?
C20 C21 1.440(2) . ?
C21 C26 1.401(2) . ?
C21 C22 1.406(3) . ?
C22 C23 1.365(3) . ?
C23 C24 1.411(2) . ?
C24 C28 1.499(2) . ?
C25 C26 1.435(2) . ?

loop_
_geom_torsion_atom_site_label_1
_geom_torsion_atom_site_label_2
_geom_torsion_atom_site_label_3
_geom_torsion_atom_site_label_4
_geom_torsion
_geom_torsion_site_symmetry_1
_geom_torsion_site_symmetry_2
_geom_torsion_site_symmetry_3
_geom_torsion_site_symmetry_4
_geom_torsion_publ_flag
N3 Cu1 N1 C1 -42.72(16) . . . . ?
N2 Cu1 N1 C1 179.64(14) . . . . ?
N4 Cu1 N1 C1 64.47(15) . . . . ?
N3 Cu1 N1 C11 144.70(10) . . . . ?
N2 Cu1 N1 C11 7.06(10) . . . . ?
N4 Cu1 N1 C11 -108.11(10) . . . . ?
N3 Cu1 N2 C10 41.08(16) . . . . ?
N1 Cu1 N2 C10 179.33(14) . . . . ?
N4 Cu1 N2 C10 -61.65(14) . . . . ?
N3 Cu1 N2 C12 -144.02(10) . . . . ?
N1 Cu1 N2 C12 -5.76(10) . . . . ?
N4 Cu1 N2 C12 113.25(10) . . . . ?
N1 Cu1 N3 C15 -57.20(16) . . . . ?
N2 Cu1 N3 C15 62.50(16) . . . . ?
N4 Cu1 N3 C15 179.94(14) . . . . ?
N1 Cu1 N3 C25 123.05(10) . . . . ?
N2 Cu1 N3 C25 -117.25(10) . . . . ?
N4 Cu1 N3 C25 0.19(10) . . . . ?
N3 Cu1 N4 C24 -178.88(14) . . . . ?
N1 Cu1 N4 C24 48.17(15) . . . . ?
N2 Cu1 N4 C24 -48.01(15) . . . . ?
N3 Cu1 N4 C26 -0.28(10) . . . . ?
N1 Cu1 N4 C26 -133.23(10) . . . . ?
N2 Cu1 N4 C26 130.59(10) . . . . ?
C11 N1 C1 C2 2.7(2) . . . . ?
Cu1 N1 C1 C2 -169.41(11) . . . . ?
C11 N1 C1 C13 -177.71(13) . . . . ?
Cu1 N1 C1 C13 10.2(2) . . . . ?
N1 C1 C2 C3 -1.1(2) . . . . ?
C13 C1 C2 C3 179.33(15) . . . . ?
C1 C2 C3 C4 -1.9(2) . . . . ?
C2 C3 C4 C11 3.1(2) . . . . ?
C2 C3 C4 C5 -176.77(16) . . . . ?
C11 C4 C5 C6 0.7(2) . . . . ?
C3 C4 C5 C6 -179.47(16) . . . . ?
C4 C5 C6 C7 1.3(2) . . . . ?
C5 C6 C7 C12 -1.6(2) . . . . ?
C5 C6 C7 C8 178.18(15) . . . . ?
C12 C7 C8 C9 0.7(2) . . . . ?
C6 C7 C8 C9 -179.07(16) . . . . ?
C7 C8 C9 C10 0.4(2) . . . . ?
C12 N2 C10 C9 1.0(2) . . . . ?
Cu1 N2 C10 C9 175.62(12) . . . . ?
C12 N2 C10 C14 -178.51(14) . . . . ?
Cu1 N2 C10 C14 -3.9(2) . . . . ?
C8 C9 C10 N2 -1.3(2) . . . . ?
C8 C9 C10 C14 178.17(16) . . . . ?
C1 N1 C11 C4 -1.4(2) . . . . ?
Cu1 N1 C11 C4 172.07(12) . . . . ?
C1 N1 C11 C12 179.34(13) . . . . ?
Cu1 N1 C11 C12 -7.20(16) . . . . ?
C3 C4 C11 N1 -1.5(2) . . . . ?
C5 C4 C11 N1 178.34(14) . . . . ?
C3 C4 C11 C12 177.73(14) . . . . ?
C5 C4 C11 C12 -2.4(2) . . . . ?
C10 N2 C12 C7 0.2(2) . . . . ?
Cu1 N2 C12 C7 -175.35(12) . . . . ?
C10 N2 C12 C11 179.10(13) . . . . ?
Cu1 N2 C12 C11 3.57(15) . . . . ?
C8 C7 C12 N2 -1.1(2) . . . . ?
C6 C7 C12 N2 178.74(14) . . . . ?
C8 C7 C12 C11 -179.94(13) . . . . ?
C6 C7 C12 C11 -0.1(2) . . . . ?
N1 C11 C12 N2 2.47(19) . . . . ?
C4 C11 C12 N2 -176.81(14) . . . . ?
N1 C11 C12 C7 -178.56(14) . . . . ?
C4 C11 C12 C7 2.1(2) . . . . ?
C25 N3 C15 C16 2.0(2) . . . . ?
Cu1 N3 C15 C16 -177.71(12) . . . . ?
C25 N3 C15 C27 -177.42(15) . . . . ?
Cu1 N3 C15 C27 2.8(2) . . . . ?
N3 C15 C16 C17 -2.4(3) . . . . ?
C27 C15 C16 C17 177.04(17) . . . . ?
C15 C16 C17 C18 0.5(3) . . . . ?
C16 C17 C18 C25 1.5(2) . . . . ?
C16 C17 C18 C19 -178.32(16) . . . . ?
C25 C18 C19 C20 2.9(2) . . . . ?
C17 C18 C19 C20 -177.27(16) . . . . ?
C18 C19 C20 C21 -1.3(3) . . . . ?
C19 C20 C21 C26 -1.1(3) . . . . ?
C19 C20 C21 C22 178.93(17) . . . . ?
C26 C21 C22 C23 -1.5(2) . . . . ?
C20 C21 C22 C23 178.49(17) . . . . ?
C21 C22 C23 C24 0.5(3) . . . . ?
C26 N4 C24 C23 -0.4(2) . . . . ?
Cu1 N4 C24 C23 178.14(12) . . . . ?
C26 N4 C24 C28 179.89(15) . . . . ?
Cu1 N4 C24 C28 -1.6(2) . . . . ?
C22 C23 C24 N4 0.5(3) . . . . ?
C22 C23 C24 C28 -179.74(17) . . . . ?
C15 N3 C25 C18 0.1(2) . . . . ?
Cu1 N3 C25 C18 179.90(12) . . . . ?
C15 N3 C25 C26 -179.84(14) . . . . ?
Cu1 N3 C25 C26 -0.06(16) . . . . ?
C17 C18 C25 N3 -1.9(2) . . . . ?
C19 C18 C25 N3 177.94(14) . . . . ?
C17 C18 C25 C26 178.08(14) . . . . ?
C19 C18 C25 C26 -2.1(2) . . . . ?
C24 N4 C26 C21 -0.8(2) . . . . ?
Cu1 N4 C26 C21 -179.59(12) . . . . ?
C24 N4 C26 C25 179.11(14) . . . . ?
Cu1 N4 C26 C25 0.33(16) . . . . ?
C22 C21 C26 N4 1.7(2) . . . . ?
C20 C21 C26 N4 -178.27(15) . . . . ?
C22 C21 C26 C25 -178.17(15) . . . . ?
C20 C21 C26 C25 1.8(2) . . . . ?
N3 C25 C26 N4 -0.2(2) . . . . ?
C18 C25 C26 N4 179.85(14) . . . . ?
N3 C25 C26 C21 179.73(14) . . . . ?
C18 C25 C26 C21 -0.2(2) . . . . ?
